data_7157690
loop_
_publ_author_name
'Chan, Chieh-Kai'
'Lai, Chien-Yu'
'Wang, Cheng-Chung'

_publ_section_title
;
 TMSOTf-catalyzed synthesis of substituted quinazolines using
 hexamethyldisilazane as a nitrogen source under neat and microwave
 irradiation conditions.
;
_journal_issue 36
_journal_name_full 'Organic &amp; biomolecular chemistry'
_journal_page_first 7201
_journal_page_last 7212
_journal_paper_doi 10.1039/d0ob01507e
_journal_volume 18
_journal_year 2020
_chemical_formula_moiety 'C20 H13 F N2'
_chemical_formula_sum 'C20 H12 F N2'
_chemical_formula_weight 299.32
_space_group_crystal_system monoclinic
_space_group_IT_number 14
_space_group_name_Hall '-P 2yn'
_space_group_name_H-M_alt 'P 1 21/n 1'
_atom_sites_solution_hydrogens geom
_audit_creation_method SHELXL-2018/3
_audit_update_record
;
2020-04-10 deposited with the CCDC.	2020-08-31 downloaded from the CCDC.
;
_cell_angle_alpha 90
_cell_angle_beta 97.8600(10)
_cell_angle_gamma 90
_cell_formula_units_Z 4
_cell_length_a 10.3439(4)
_cell_length_b 6.8286(2)
_cell_length_c 20.1913(7)
_cell_measurement_reflns_used 9975
_cell_measurement_temperature 100.0(2)
_cell_measurement_theta_max 27.07
_cell_measurement_theta_min 3.41
_cell_volume 1412.80(8)
_computing_cell_refinement 'SAINT V8.40A (Bruker Nano, Inc., 2019)'
_computing_data_collection 'Bruker Instrument Service v2012.12.0.3'
_computing_data_reduction 'SAINT V8.40A (Bruker Nano, Inc., 2019)'
_computing_molecular_graphics 'shelXle (C.B. Huebschle, rev 958)'
_computing_publication_material 'WinGX publication routines (Farrugia, 2014)'
_computing_structure_refinement 'SHELXL-2018/3 (Sheldrick, 2018)'
_computing_structure_solution 'SHELXT 2014/5 (Sheldrick, 2014)'
_diffrn_ambient_temperature 100.0(2)
_diffrn_measured_fraction_theta_full 0.998
_diffrn_measured_fraction_theta_max 0.999
_diffrn_measurement_device_type 'Bruker APEX-II CCD'
_diffrn_measurement_method '\f and \w scans'
_diffrn_radiation_type MoK\a
_diffrn_radiation_wavelength 0.71073
_diffrn_reflns_av_R_equivalents 0.0448
_diffrn_reflns_av_unetI/netI 0.0178
_diffrn_reflns_Laue_measured_fraction_full 0.998
_diffrn_reflns_Laue_measured_fraction_max 0.999
_diffrn_reflns_limit_h_max 13
_diffrn_reflns_limit_h_min -13
_diffrn_reflns_limit_k_max 8
_diffrn_reflns_limit_k_min -8
_diffrn_reflns_limit_l_max 25
_diffrn_reflns_limit_l_min -25
_diffrn_reflns_number 44058
_diffrn_reflns_point_group_measured_fraction_full 0.998
_diffrn_reflns_point_group_measured_fraction_max 0.999
_diffrn_reflns_theta_full 25.242
_diffrn_reflns_theta_max 27.101
_diffrn_reflns_theta_min 3.152
_exptl_absorpt_coefficient_mu 0.093
_exptl_absorpt_correction_T_max 1
_exptl_absorpt_correction_T_min 0.9713
_exptl_absorpt_correction_type numerical
_exptl_absorpt_process_details 'Bruker SADABS, 1996'
_exptl_crystal_colour colourless
_exptl_crystal_density_diffrn 1.407
_exptl_crystal_density_meas ?
_exptl_crystal_density_method 'not measured'
_exptl_crystal_description prism
_exptl_crystal_F_000 620
_exptl_crystal_size_max 0.327
_exptl_crystal_size_mid 0.256
_exptl_crystal_size_min 0.168
_refine_diff_density_max 0.299
_refine_diff_density_min -0.223
_refine_diff_density_rms 0.049
_refine_ls_extinction_method none
_refine_ls_goodness_of_fit_ref 1.056
_refine_ls_hydrogen_treatment constr
_refine_ls_matrix_type full
_refine_ls_number_parameters 212
_refine_ls_number_reflns 3120
_refine_ls_number_restraints 0
_refine_ls_restrained_S_all 1.056
_refine_ls_R_factor_all 0.0481
_refine_ls_R_factor_gt 0.0413
_refine_ls_shift/su_max 0.000
_refine_ls_shift/su_mean 0.000
_refine_ls_structure_factor_coef Fsqd
_refine_ls_weighting_details 'w=1/[\s^2^(Fo^2^)+(0.0524P)^2^+0.7391P] where P=(Fo^2^+2Fc^2^)/3'
_refine_ls_weighting_scheme calc
_refine_ls_wR_factor_gt 0.1090
_refine_ls_wR_factor_ref 0.1140
_reflns_Friedel_coverage 0.000
_reflns_number_gt 2704
_reflns_number_total 3120
_reflns_threshold_expression 'I > 2\s(I)'
_cod_data_source_file d0ob01507e2.cif
_cod_data_source_block i17855
_cod_depositor_comments
;
The following automatic conversions were performed:

data item '_exptl_crystal_density_meas' value 'none' was changed to
'?' -- the value is perceived as not measured.

Automatic conversion script
Id: cif_fix_values 7556 2019-12-06 15:28:31Z antanas 

 Adding full bibliography for 7157689--7157694.cif.
;
_cod_original_sg_symbol_H-M 'P 21/n'
_cod_database_code 7157690
_shelx_shelxl_version_number 2018/3
_shelx_space_group_comment
;
The symmetry employed for this shelxl refinement is uniquely defined
by the following loop, which should always be used as a source of
symmetry information in preference to the above space-group names.
They are only intended as comments.
;
_shelx_estimated_absorpt_t_min 0.970
_shelx_estimated_absorpt_t_max 0.985

loop_
_space_group_symop_operation_xyz
'x, y, z'
'-x+1/2, y+1/2, -z+1/2'
'-x, -y, -z'
'x-1/2, -y-1/2, z-1/2'

loop_
_atom_site_label
_atom_site_type_symbol
_atom_site_fract_x
_atom_site_fract_y
_atom_site_fract_z
_atom_site_U_iso_or_equiv
_atom_site_adp_type
_atom_site_occupancy
_atom_site_site_symmetry_order
_atom_site_calc_flag
_atom_site_refinement_flags_posn
_atom_site_refinement_flags_adp
_atom_site_refinement_flags_occupancy
_atom_site_disorder_assembly
_atom_site_disorder_group
F1 F 0.58228(11) 0.82153(19) 0.32227(5) 0.0261(3) Uani 0.6615(15) 1 d . . P A 1
F1' F 0.9157(2) 0.8819(4) 0.48706(11) 0.0261(3) Uani 0.3385(15) 1 d . . P A 2
N1 N 0.55348(10) 0.73621(16) 0.61485(5) 0.0173(2) Uani 1 1 d . . . . .
N2 N 0.37320(10) 0.70081(15) 0.52792(5) 0.0170(2) Uani 1 1 d . . . . .
C1 C 0.49681(12) 0.73406(17) 0.54954(6) 0.0164(3) Uani 1 1 d . . . . .
C2 C 0.47782(12) 0.70644(18) 0.66145(6) 0.0163(3) Uani 1 1 d . . . . .
C3 C 0.34035(12) 0.67511(18) 0.64478(6) 0.0163(3) Uani 1 1 d . . . . .
C4 C 0.25007(12) 0.6532(2) 0.69119(6) 0.0199(3) Uani 1 1 d . . . . .
H4 H 0.279452 0.661831 0.737774 0.024 Uiso 1 1 calc R U . . .
C5 C 0.12078(13) 0.6195(2) 0.66922(6) 0.0213(3) Uani 1 1 d . . . . .
H5 H 0.061516 0.601221 0.700721 0.026 Uiso 1 1 calc R U . . .
C6 C 0.07499(12) 0.6118(2) 0.60022(7) 0.0214(3) Uani 1 1 d . . . . .
H6 H -0.014823 0.587578 0.585613 0.026 Uiso 1 1 calc R U . . .
C7 C 0.15870(12) 0.63894(19) 0.55413(6) 0.0196(3) Uani 1 1 d . . . . .
H7 H 0.126487 0.636421 0.507764 0.024 Uiso 1 1 calc R U . . .
C8 C 0.29329(12) 0.67078(18) 0.57535(6) 0.0163(3) Uani 1 1 d . . . . .
C9 C 0.58623(12) 0.77303(18) 0.49948(6) 0.0175(3) Uani 1 1 d . . . . .
C10 C 0.53802(13) 0.77793(19) 0.43141(6) 0.0197(3) Uani 1 1 d . . . . .
H10 H 0.448070 0.755489 0.416591 0.024 Uiso 1 1 calc R U . . .
C11 C 0.62316(14) 0.8159(2) 0.38609(7) 0.0240(3) Uani 1 1 d . . . . .
C12 C 0.75434(14) 0.8500(2) 0.40493(7) 0.0244(3) Uani 1 1 d . . . . .
H12 H 0.810909 0.875905 0.372659 0.029 Uiso 1 1 calc R U . . .
C13 C 0.80080(14) 0.8451(2) 0.47262(7) 0.0249(3) Uani 1 1 d . . . . .
C14 C 0.71863(13) 0.80681(19) 0.51986(6) 0.0206(3) Uani 1 1 d . . . . .
H14 H 0.752469 0.803609 0.566020 0.025 Uiso 1 1 calc R U . . .
C15 C 0.54440(12) 0.71282(19) 0.73168(6) 0.0178(3) Uani 1 1 d . . . . .
C16 C 0.63701(12) 0.8585(2) 0.75005(6) 0.0210(3) Uani 1 1 d . . . . .
H16 H 0.656985 0.951239 0.717877 0.025 Uiso 1 1 calc R U . . .
C17 C 0.70016(13) 0.8682(2) 0.81540(7) 0.0245(3) Uani 1 1 d . . . . .
H17 H 0.762067 0.968913 0.827942 0.029 Uiso 1 1 calc R U . . .
C18 C 0.67281(13) 0.7308(2) 0.86237(6) 0.0254(3) Uani 1 1 d . . . . .
H18 H 0.715577 0.737922 0.907039 0.030 Uiso 1 1 calc R U . . .
C19 C 0.58296(12) 0.5834(2) 0.84383(6) 0.0238(3) Uani 1 1 d . . . . .
H19 H 0.565139 0.488370 0.875731 0.029 Uiso 1 1 calc R U . . .
C20 C 0.51892(12) 0.5742(2) 0.77881(6) 0.0208(3) Uani 1 1 d . . . . .
H20 H 0.457435 0.472826 0.766424 0.025 Uiso 1 1 calc R U . . .

loop_
_atom_site_aniso_label
_atom_site_aniso_U_11
_atom_site_aniso_U_22
_atom_site_aniso_U_33
_atom_site_aniso_U_23
_atom_site_aniso_U_13
_atom_site_aniso_U_12
F1 0.0263(6) 0.0370(6) 0.0150(5) 0.0022(4) 0.0022(4) 0.0002(5)
F1' 0.0263(6) 0.0370(6) 0.0150(5) 0.0022(4) 0.0022(4) 0.0002(5)
N1 0.0191(5) 0.0173(5) 0.0156(5) 0.0000(4) 0.0023(4) 0.0009(4)
N2 0.0205(5) 0.0150(5) 0.0156(5) 0.0003(4) 0.0027(4) 0.0006(4)
C1 0.0198(6) 0.0130(6) 0.0162(6) 0.0000(4) 0.0020(4) 0.0019(4)
C2 0.0185(6) 0.0145(6) 0.0160(6) 0.0002(4) 0.0025(4) 0.0016(5)
C3 0.0177(6) 0.0145(6) 0.0167(6) 0.0007(4) 0.0018(4) 0.0015(4)
C4 0.0215(6) 0.0222(6) 0.0161(6) 0.0002(5) 0.0031(5) 0.0012(5)
C5 0.0201(6) 0.0232(7) 0.0216(6) 0.0000(5) 0.0073(5) 0.0002(5)
C6 0.0176(6) 0.0212(6) 0.0247(6) -0.0010(5) 0.0007(5) -0.0005(5)
C7 0.0207(6) 0.0197(6) 0.0177(6) -0.0004(5) -0.0004(5) 0.0004(5)
C8 0.0196(6) 0.0130(6) 0.0164(6) -0.0002(4) 0.0027(4) 0.0016(4)
C9 0.0226(6) 0.0125(6) 0.0181(6) -0.0001(5) 0.0050(5) 0.0016(5)
C10 0.0226(6) 0.0175(6) 0.0194(6) -0.0001(5) 0.0045(5) 0.0015(5)
C11 0.0355(8) 0.0186(6) 0.0192(6) 0.0005(5) 0.0090(5) 0.0032(5)
C12 0.0310(7) 0.0186(6) 0.0265(7) 0.0014(5) 0.0149(6) 0.0004(5)
C13 0.0273(7) 0.0199(7) 0.0293(7) -0.0004(5) 0.0105(6) -0.0011(5)
C14 0.0237(6) 0.0190(6) 0.0194(6) -0.0007(5) 0.0042(5) -0.0002(5)
C15 0.0154(6) 0.0226(6) 0.0152(6) -0.0012(5) 0.0021(4) 0.0025(5)
C16 0.0189(6) 0.0245(7) 0.0200(6) 0.0001(5) 0.0044(5) -0.0006(5)
C17 0.0173(6) 0.0331(7) 0.0227(7) -0.0059(6) 0.0015(5) -0.0028(5)
C18 0.0180(6) 0.0423(8) 0.0153(6) -0.0023(6) 0.0001(5) 0.0032(6)
C19 0.0194(6) 0.0339(8) 0.0185(6) 0.0061(5) 0.0036(5) 0.0039(5)
C20 0.0185(6) 0.0247(7) 0.0191(6) 0.0013(5) 0.0022(5) 0.0000(5)

loop_
_atom_type_symbol
_atom_type_description
_atom_type_scat_dispersion_real
_atom_type_scat_dispersion_imag
_atom_type_scat_source
C C 0.0033 0.0016 'International Tables Vol C Tables 4.2.6.8 and 6.1.1.4'
H H 0.0000 0.0000 'International Tables Vol C Tables 4.2.6.8 and 6.1.1.4'
F F 0.0171 0.0103 'International Tables Vol C Tables 4.2.6.8 and 6.1.1.4'
N N 0.0061 0.0033 'International Tables Vol C Tables 4.2.6.8 and 6.1.1.4'

loop_
_geom_angle_atom_site_label_1
_geom_angle_atom_site_label_2
_geom_angle_atom_site_label_3
_geom_angle
_geom_angle_site_symmetry_1
_geom_angle_site_symmetry_3
_geom_angle_publ_flag
C2 N1 C1 117.91(10) . . ?
C1 N2 C8 116.67(10) . . ?
N2 C1 N1 126.27(11) . . ?
N2 C1 C9 118.28(11) . . ?
N1 C1 C9 115.45(11) . . ?
N1 C2 C3 121.48(11) . . ?
N1 C2 C15 115.61(11) . . ?
C3 C2 C15 122.89(11) . . ?
C4 C3 C8 118.83(11) . . ?
C4 C3 C2 125.66(11) . . ?
C8 C3 C2 115.50(11) . . ?
C5 C4 C3 120.38(11) . . ?
C5 C4 H4 119.8 . . ?
C3 C4 H4 119.8 . . ?
C4 C5 C6 120.50(12) . . ?
C4 C5 H5 119.8 . . ?
C6 C5 H5 119.8 . . ?
C7 C6 C5 120.59(12) . . ?
C7 C6 H6 119.7 . . ?
C5 C6 H6 119.7 . . ?
C6 C7 C8 120.17(11) . . ?
C6 C7 H7 119.9 . . ?
C8 C7 H7 119.9 . . ?
N2 C8 C7 118.42(11) . . ?
N2 C8 C3 122.10(11) . . ?
C7 C8 C3 119.46(11) . . ?
C14 C9 C10 119.37(12) . . ?
C14 C9 C1 120.47(11) . . ?
C10 C9 C1 120.16(11) . . ?
C11 C10 C9 118.89(12) . . ?
C11 C10 H10 120.6 . . ?
C9 C10 H10 120.6 . . ?
F1 C11 C12 116.29(12) . . ?
F1 C11 C10 120.83(13) . . ?
C12 C11 C10 122.88(13) . . ?
C11 C12 C13 117.63(12) . . ?
C11 C12 H12 121.2 . . ?
C13 C12 H12 121.2 . . ?
F1' C13 C12 115.41(15) . . ?
F1' C13 C14 123.19(16) . . ?
C12 C13 C14 121.36(13) . . ?
C13 C14 C9 119.87(12) . . ?
C13 C14 H14 120.1 . . ?
C9 C14 H14 120.1 . . ?
C20 C15 C16 119.34(11) . . ?
C20 C15 C2 121.63(11) . . ?
C16 C15 C2 119.01(11) . . ?
C17 C16 C15 120.15(12) . . ?
C17 C16 H16 119.9 . . ?
C15 C16 H16 119.9 . . ?
C18 C17 C16 120.11(13) . . ?
C18 C17 H17 119.9 . . ?
C16 C17 H17 119.9 . . ?
C19 C18 C17 119.82(12) . . ?
C19 C18 H18 120.1 . . ?
C17 C18 H18 120.1 . . ?
C18 C19 C20 120.25(12) . . ?
C18 C19 H19 119.9 . . ?
C20 C19 H19 119.9 . . ?
C19 C20 C15 120.31(12) . . ?
C19 C20 H20 119.8 . . ?
C15 C20 H20 119.8 . . ?

loop_
_geom_bond_atom_site_label_1
_geom_bond_atom_site_label_2
_geom_bond_distance
_geom_bond_site_symmetry_2
_geom_bond_publ_flag
F1 C11 1.3006(17) . ?
F1' C13 1.211(3) . ?
N1 C2 1.3193(16) . ?
N1 C1 1.3681(15) . ?
N2 C1 1.3131(16) . ?
N2 C8 1.3633(16) . ?
C1 C9 1.4844(17) . ?
C2 C3 1.4319(17) . ?
C2 C15 1.4899(16) . ?
C3 C4 1.4184(17) . ?
C3 C8 1.4201(16) . ?
C4 C5 1.3695(18) . ?
C4 H4 0.9500 . ?
C5 C6 1.4099(18) . ?
C5 H5 0.9500 . ?
C6 C7 1.3678(18) . ?
C6 H6 0.9500 . ?
C7 C8 1.4163(17) . ?
C7 H7 0.9500 . ?
C9 C14 1.3943(18) . ?
C9 C10 1.3970(17) . ?
C10 C11 1.3786(18) . ?
C10 H10 0.9500 . ?
C11 C12 1.378(2) . ?
C12 C13 1.386(2) . ?
C12 H12 0.9500 . ?
C13 C14 1.3864(18) . ?
C14 H14 0.9500 . ?
C15 C20 1.3929(18) . ?
C15 C16 1.3957(18) . ?
C16 C17 1.3915(18) . ?
C16 H16 0.9500 . ?
C17 C18 1.390(2) . ?
C17 H17 0.9500 . ?
C18 C19 1.386(2) . ?
C18 H18 0.9500 . ?
C19 C20 1.3887(17) . ?
C19 H19 0.9500 . ?
C20 H20 0.9500 . ?
